data_4063198
loop_
_publ_author_name
'Neil Burford'
'Charles L. B. Macdonald'
'Daren J. LeBlanc'
'T. Stanley Cameron'

_publ_section_title
;
 Synthesis and Characterization of
 Bis(2,4,6-tris(trifluoromethyl)phenyl) Derivatives of Arsenic and
 Antimony: X-ray Crystal Structures of As(RF)2Cl, Sb(RF)2Cl, and
 Sb(RF)2OSO2CF3
;
_journal_name_full Organometallics
_journal_page_first 152
_journal_page_last 155
_journal_paper_doi 10.1021/om990768w
_journal_volume 19
_journal_year 2000
_chemical_formula_sum 'C19 H4 F21 O3 S Sb'
_chemical_formula_weight 833.03
_chemical_melting_point 126.5(5)
_space_group_IT_number 19
_symmetry_cell_setting orthorhombic
_symmetry_space_group_name_Hall 'P 2ac 2ab'
_symmetry_space_group_name_H-M 'P 21 21 21'
_atom_sites_solution_hydrogens geom
_atom_sites_solution_primary direct
_atom_sites_solution_secondary difmap
_audit_creation_method 'manual editing'
_cell_angle_alpha 90.00
_cell_angle_beta 90.00
_cell_angle_gamma 90.00
_cell_formula_units_Z 4
_cell_length_a 16.172(4)
_cell_length_b 17.758(2)
_cell_length_c 9.119(1)
_cell_measurement_reflns_used 25
_cell_measurement_temperature 296(1)
_cell_measurement_theta_max 21.4
_cell_measurement_theta_min 18.4
_cell_volume 2618.8(6)
_computing_cell_refinement 'Rigaku AFC5R'
_computing_data_collection 'Rigaku AFC5R'
_computing_data_reduction 'Rigaku AFC5R'
_computing_molecular_graphics 'SHELXTL (Sheldrick, 1994) and teXsan'
_computing_structure_refinement DIRDIF94
_computing_structure_solution SIR92
_diffrn_ambient_temperature 296(1)
_diffrn_measurement_device_type 'Rigaku AFC5R'
_diffrn_measurement_method '\w-2\q scans'
_diffrn_radiation_monochromator graphite
_diffrn_radiation_source 'rotating anode (50 kV, 160 mA)'
_diffrn_radiation_type MoK\a
_diffrn_radiation_wavelength 0.71069
_diffrn_reflns_limit_h_max 22
_diffrn_reflns_limit_h_min 0
_diffrn_reflns_limit_k_max 24
_diffrn_reflns_limit_k_min 0
_diffrn_reflns_limit_l_max 12
_diffrn_reflns_limit_l_min 0
_diffrn_reflns_number 4287
_diffrn_reflns_theta_max 30.0
_diffrn_reflns_theta_min 2.51
_diffrn_standards_decay_% 4.0
_diffrn_standards_interval_count 150
_diffrn_standards_number 3
_exptl_absorpt_coefficient_mu 1.304
_exptl_absorpt_correction_T_max 1.00
_exptl_absorpt_correction_T_min 0.97
_exptl_absorpt_correction_type psi-scan
_exptl_crystal_colour colourless
_exptl_crystal_density_diffrn 2.113
_exptl_crystal_density_method 'not measured'
_exptl_crystal_description block
_exptl_crystal_F_000 1592
_exptl_crystal_size_max 0.50
_exptl_crystal_size_mid 0.40
_exptl_crystal_size_min 0.40
_refine_diff_density_max 0.72
_refine_diff_density_min -0.43
_refine_ls_extinction_coef 2.42117e-007
_refine_ls_extinction_method secondary
_refine_ls_goodness_of_fit_ref 1.40
_refine_ls_hydrogen_treatment noref
_refine_ls_matrix_type full
_refine_ls_number_parameters 368
_refine_ls_number_reflns 1840
_refine_ls_R_factor_gt 0.043
_refine_ls_shift/su_max 0.53
_refine_ls_structure_factor_coef F
_refine_ls_weighting_scheme unit
_refine_ls_wR_factor_gt 0.044
_refine_ls_wR_factor_ref 0.044
_reflns_number_gt 1840
_reflns_threshold_expression I>3sigma(I)
_cod_depositor_comments
;
The following automatic conversions were performed:

'_chemical_melting_point' value '126-127' was changed to '126.5(5)' -
the average value was taken and precision was estimated.

Automatic conversion script
Id: cif_fix_values 1646 2011-03-28 12:23:43Z adriana 
;
_cod_database_code 4063198

loop_
_symmetry_equiv_pos_as_xyz
'x, y, z'
'-x+1/2, -y, z+1/2'
'-x, y+1/2, -z+1/2'
'x+1/2, -y+1/2, -z'

loop_
_atom_site_label
_atom_site_type_symbol
_atom_site_fract_x
_atom_site_fract_y
_atom_site_fract_z
_atom_site_B_iso_or_equiv
_atom_site_adp_type
_atom_site_occupancy
_atom_site_symmetry_multiplicity
_atom_site_calc_flag
_atom_site_refinement_flags
_atom_site_disorder_assembly
_atom_site_disorder_group
Sb1 Sb 0.23906(3) 0.22665(3) -0.0032(1) 3.72(1) Uani 1 1 d . . .
S1 S 0.3148(2) 0.3011(2) -0.2912(4) 5.70(8) Uani 1 1 d . . .
F1 F 0.0276(4) 0.1706(4) 0.1344(8) 6.4(2) Uani 1 1 d . . .
F2 F 0.1506(4) 0.1545(4) 0.2100(8) 6.1(2) Uani 1 1 d . . .
F3 F 0.0534(5) 0.1778(4) 0.3659(8) 6.8(2) Uani 1 1 d . . .
F4 F -0.0311(9) 0.4199(7) 0.489(2) 10.1(4) Uani 0.70 1 d P A 1
F5 F 0.0501(7) 0.5096(7) 0.454(2) 8.9(4) Uani 0.70 1 d P A 1
F6 F -0.0430(8) 0.4892(8) 0.303(1) 10.0(4) Uani 0.70 1 d P A 1
F7 F 0.2877(5) 0.4710(5) 0.160(1) 9.1(2) Uani 1 1 d . . .
F8 F 0.2426(6) 0.4472(4) -0.0548(8) 7.2(2) Uani 1 1 d . . .
F9 F 0.3203(4) 0.3682(4) 0.0543(7) 5.9(2) Uani 1 1 d . . .
F10 F 0.3102(4) 0.0756(5) -0.1379(9) 8.0(2) Uani 1 1 d . . .
F11 F 0.2505(7) 0.0608(4) 0.0691(8) 7.4(2) Uani 1 1 d . . .
F12 F 0.2472(6) -0.0265(4) -0.090(1) 9.7(2) Uani 1 1 d . . .
F13 F -0.0560(8) -0.0298(8) -0.305(2) 9.8(4) Uani 0.70 1 d P B 3
F14 F 0.035(1) -0.0490(9) -0.446(2) 13.9(6) Uani 0.70 1 d P B 3
F15 F -0.052(1) 0.0389(7) -0.478(2) 15.3(5) Uani 0.70 1 d P B 3
F16 F 0.0338(7) 0.2884(4) -0.3261(9) 10.6(3) Uani 1 1 d . . .
F17 F 0.0818(4) 0.3098(3) -0.1215(8) 6.6(2) Uani 1 1 d . . .
F18 F -0.0344(5) 0.2624(5) -0.150(2) 14.5(4) Uani 1 1 d . . .
F19 F 0.2252(8) 0.2159(8) -0.452(1) 18.9(5) Uani 1 1 d . . .
F20 F 0.2131(8) 0.331(1) -0.480(1) 19.7(6) Uani 1 1 d . . .
F21 F 0.3203(8) 0.280(1) -0.562(1) 20.3(6) Uani 1 1 d . . .
F22 F 0.0455 0.4546 0.5147 10(1) Uani 0.30 1 d P A 2
F23 F 0.0263 0.5180 0.3573 13(1) Uani 0.30 1 d P A 2
F24 F -0.0594 0.4289 0.4153 8.9(9) Uani 0.30 1 d P A 2
F25 F 0.0191 0.0098 -0.5113 7.9(8) Uani 0.30 1 d P B 4
F26 F 0.0280 -0.0615 -0.3586 13(1) Uani 0.30 1 d P B 4
F27 F -0.0779 0.0155 -0.3698 27(2) Uani 0.30 1 d P B 4
O1 O 0.2429(4) 0.2972(4) -0.1854(7) 4.6(1) Biso 1 1 d . . .
O2 O 0.3469(6) 0.3734(6) -0.313(1) 8.4(3) Biso 1 1 d . . .
O3 O 0.3697(6) 0.2409(6) -0.265(1) 8.9(3) Biso 1 1 d . . .
C1 C 0.1647(6) 0.3047(6) 0.132(1) 3.7(2) Biso 1 1 d . . .
C2 C 0.0994(5) 0.2780(6) 0.220(1) 3.3(2) Biso 1 1 d . . .
C3 C 0.0502(7) 0.3286(6) 0.300(1) 4.3(2) Biso 1 1 d . . .
C4 C 0.0662(6) 0.4031(6) 0.300(1) 3.9(2) Biso 1 1 d . A .
C5 C 0.1323(6) 0.4291(6) 0.223(1) 3.8(2) Biso 1 1 d . . .
C6 C 0.1833(6) 0.3807(6) 0.145(1) 3.7(2) Biso 1 1 d . . .
C7 C 0.0807(8) 0.1943(7) 0.229(1) 4.8(3) Uani 1 1 d . . .
C8 C 0.0097(8) 0.4544(8) 0.386(2) 5.5(3) Uani 1 1 d . . .
C9 C 0.2600(9) 0.4181(7) 0.077(1) 5.1(3) Uani 1 1 d . . .
C10 C 0.1473(6) 0.1567(6) -0.125(1) 3.2(2) Biso 1 1 d . . .
C11 C 0.1658(6) 0.0811(6) -0.141(1) 3.7(2) Biso 1 1 d . . .
C12 C 0.1181(7) 0.0329(6) -0.225(1) 4.6(2) Biso 1 1 d . . .
C13 C 0.0483(7) 0.0575(6) -0.291(1) 4.6(2) Biso 1 1 d . B .
C14 C 0.0282(6) 0.1328(6) -0.282(1) 4.0(2) Biso 1 1 d . . .
C15 C 0.0742(8) 0.1812(7) -0.198(1) 4.2(2) Biso 1 1 d . . .
C16 C 0.245(1) 0.0468(8) -0.074(2) 6.5(4) Uani 1 1 d . . .
C17 C -0.005(1) 0.0055(8) -0.383(2) 7.2(4) Uani 1 1 d . . .
C18 C 0.0413(7) 0.2603(6) -0.196(1) 4.5(3) Uani 1 1 d . . .
C19 C 0.270(1) 0.270(1) -0.444(2) 13.4(7) Uani 1 1 d . . .
H1 H 0.0047 0.3111 0.3615 5.0 Biso 1 1 c R . .
H2 H 0.1439 0.4824 0.2231 4.5 Biso 1 1 c R . .
H3 H 0.1362 -0.0191 -0.2401 5.4 Biso 1 1 c R . .
H4 H -0.0189 0.1519 -0.3359 4.7 Biso 1 1 c R . .

loop_
_atom_site_aniso_label
_atom_site_aniso_U_11
_atom_site_aniso_U_22
_atom_site_aniso_U_33
_atom_site_aniso_U_23
_atom_site_aniso_U_13
_atom_site_aniso_U_12
Sb1 0.0425(2) 0.0529(3) 0.0458(2) 0.0003(6) -0.0035(6) 0.0047(3)
S1 0.069(2) 0.080(2) 0.068(2) 0.004(2) 0.006(2) -0.010(2)
F1 0.092(5) 0.059(4) 0.093(5) -0.020(4) 0.013(4) -0.026(4)
F2 0.094(5) 0.046(4) 0.090(5) 0.008(4) 0.021(4) 0.005(4)
F3 0.134(6) 0.053(4) 0.072(5) -0.001(4) 0.040(5) -0.019(4)
F4 0.18(1) 0.087(8) 0.12(1) -0.02(1) 0.08(1) 0.024(8)
F5 0.081(7) 0.116(9) 0.14(1) -0.092(8) 0.013(8) 0.003(7)
F6 0.12(1) 0.17(1) 0.089(9) -0.059(9) -0.021(8) 0.079(9)
F7 0.105(6) 0.114(6) 0.128(7) -0.049(6) 0.030(5) -0.060(5)
F8 0.089(5) 0.095(5) 0.091(5) 0.026(4) 0.022(5) 0.007(5)
F9 0.056(3) 0.078(4) 0.090(5) 0.001(4) 0.005(3) -0.015(3)
F10 0.068(4) 0.134(7) 0.102(6) 0.009(6) 0.011(5) 0.040(5)
F11 0.126(7) 0.088(5) 0.067(4) 0.005(4) -0.036(5) 0.046(6)
F12 0.148(7) 0.067(4) 0.152(7) -0.014(5) -0.045(7) 0.048(6)
F13 0.104(8) 0.16(1) 0.11(1) -0.02(1) -0.003(9) -0.090(8)
F14 0.12(1) 0.18(1) 0.23(2) -0.16(1) -0.01(1) 0.00(1)
F15 0.33(2) 0.069(8) 0.18(1) -0.03(1) -0.19(1) -0.00(1)
F16 0.25(1) 0.065(5) 0.088(6) 0.018(5) -0.061(7) 0.050(6)
F17 0.097(5) 0.045(4) 0.110(6) -0.023(4) -0.044(4) 0.027(3)
F18 0.073(5) 0.103(7) 0.38(2) -0.00(1) 0.050(8) 0.036(5)
F19 0.25(1) 0.35(1) 0.120(8) -0.135(9) 0.062(8) -0.18(1)
F20 0.18(1) 0.49(3) 0.088(7) 0.07(1) -0.040(8) -0.01(1)
F21 0.23(1) 0.47(2) 0.074(6) -0.07(1) 0.056(7) -0.10(2)
F22 0.16(3) 0.14(3) 0.09(2) -0.05(2) 0.00(3) 0.01(2)
F23 0.36(6) 0.03(1) 0.10(3) -0.01(2) 0.08(3) 0.05(2)
F24 0.017(9) 0.18(3) 0.14(3) -0.01(2) 0.02(1) 0.01(1)
F25 0.13(2) 0.07(2) 0.10(2) -0.03(2) -0.01(3) -0.02(2)
F26 0.28(5) 0.05(2) 0.17(4) 0.00(2) -0.04(4) -0.09(2)
F27 0.03(1) 0.8(1) 0.22(4) -0.33(4) -0.03(2) 0.01(3)
C7 0.063(7) 0.057(7) 0.062(8) -0.007(7) 0.004(6) -0.008(6)
C8 0.074(8) 0.069(9) 0.068(9) -0.012(7) 0.014(7) 0.021(7)
C9 0.061(7) 0.073(7) 0.058(7) -0.020(6) 0.006(7) -0.016(7)
C16 0.09(1) 0.074(8) 0.079(9) -0.002(7) -0.01(1) 0.041(9)
C17 0.14(1) 0.061(9) 0.08(1) -0.012(9) -0.01(1) -0.039(9)
C18 0.060(6) 0.042(6) 0.068(7) 0.006(6) -0.013(6) 0.004(5)
C19 0.13(1) 0.24(2) 0.13(2) -0.07(2) 0.06(1) -0.09(2)

loop_
_atom_type_symbol
_atom_type_description
_atom_type_scat_dispersion_real
_atom_type_scat_dispersion_imag
_atom_type_scat_source
C C 0.0033 0.0016 'International Tables Vol C Tables 4.2.6.8 and 6.1.1.4'
H H 0.0000 0.0000 'International Tables Vol C Tables 4.2.6.8 and 6.1.1.4'
O O 0.0106 0.0060 'International Tables Vol C Tables 4.2.6.8 and 6.1.1.4'
F F 0.0171 0.0103 'International Tables Vol C Tables 4.2.6.8 and 6.1.1.4'
S S 0.1246 0.1234 'International Tables Vol C Tables 4.2.6.8 and 6.1.1.4'
Sb Sb -0.5866 1.5461 'International Tables Vol C Tables 4.2.6.8 and 6.1.1.4'

loop_
_geom_angle_atom_site_label_1
_geom_angle_atom_site_label_2
_geom_angle_atom_site_label_3
_geom_angle
O1 Sb1 C1 94.8(4)
O1 Sb1 C10 87.7(4)
C1 Sb1 C10 105.3(4)
O2 S1 O1 114.6(6)
O3 S1 O1 109.9(6)
O1 S1 C19 100.6(8)
O2 S1 O3 119.2(7)
O2 S1 C19 111(1)
O3 S1 C19 99(1)
S1 O1 Sb1 124.0(5)
C2 C1 Sb1 121.0(9)
C6 C1 Sb1 122.7(9)
C6 C1 C2 116(1)
C3 C2 C1 120(1)
C1 C2 C7 120(1)
C3 C2 C7 119(1)
C4 C3 C2 121(1)
C3 C4 C5 119(1)
C3 C4 C8 118(1)
C5 C4 C8 123(1)
C4 C5 C6 121(1)
C5 C6 C1 121(1)
C1 C6 C9 124(1)
C5 C6 C9 115(1)
F1 C7 F2 108(1)
F1 C7 F3 109(1)
F1 C7 C2 115(1)
F2 C7 F3 106(1)
F2 C7 C2 110(1)
F3 C7 C2 109(1)
F4 C8 F5 105(2)
F6 C8 F4 108(2)
F4 C8 F22 65(1)
F23 C8 F4 136(1)
F24 C8 F4 38(1)
F4 C8 C4 114(1)
F6 C8 F5 104(2)
F22 C8 F5 51(1)
F23 C8 F5 45(1)
F24 C8 F5 128(1)
F5 C8 C4 113(1)
F6 C8 F22 145(1)
F23 C8 F6 64(1)
F24 C8 F6 73(1)
F6 C8 C4 112(1)
F23 C8 F22 96(1)
F24 C8 F22 102(1)
F22 C8 C4 102(1)
F23 C8 F24 127(1)
F23 C8 C4 109(1)
F24 C8 C4 116(1)
F7 C9 F8 109(1)
F7 C9 F9 109(1)
F7 C9 C6 111(1)
F9 C9 F8 106(1)
F8 C9 C6 111(1)
F9 C9 C6 111(1)
C11 C10 Sb1 116.7(8)
C15 C10 Sb1 128.0(9)
C11 C10 C15 115(1)
C10 C11 C12 123(1)
C10 C11 C16 121(1)
C12 C11 C16 116(1)
C13 C12 C11 121(1)
C12 C13 C14 119(1)
C12 C13 C17 122(1)
C14 C13 C17 119(1)
C15 C14 C13 121(1)
C14 C15 C10 121(1)
C10 C15 C18 125(1)
C14 C15 C18 114(1)
F10 C16 F11 108(2)
F10 C16 F12 108(2)
F10 C16 C11 110(1)
F12 C16 F11 107(1)
F11 C16 C11 112(2)
F12 C16 C11 112(2)
F13 C17 F14 102(2)
F13 C17 F15 103(2)
F25 C17 F13 141(2)
F13 C17 F26 74(1)
F27 C17 F13 51(1)
F13 C17 C13 111(2)
F15 C17 F14 110(2)
F25 C17 F14 58(2)
F14 C17 F26 37(1)
F27 C17 F14 130(2)
F14 C17 C13 114(2)
F25 C17 F15 62(1)
F15 C17 F26 140(2)
F27 C17 F15 55(2)
F15 C17 C13 115(2)
F25 C17 F26 95(1)
F27 C17 F25 114(2)
F25 C17 C13 108(1)
F27 C17 F26 121(1)
F26 C17 C13 103(1)
F27 C17 C13 115(1)
F17 C18 F16 106(1)
F16 C18 F18 101(1)
F16 C18 C15 113(1)
F17 C18 F18 107(1)
F17 C18 C15 117(1)
F18 C18 C15 111(1)
F19 C19 S1 126(2)
F20 C19 S1 102(2)
F21 C19 S1 111(2)
F19 C19 F20 101(2)
F19 C19 F21 114(2)
F21 C19 F20 96(2)
C2 C3 H1 121.4
C4 C3 H1 117.3
C4 C5 H2 119.2
C6 C5 H2 119.3
C11 C12 H3 119.5
C13 C12 H3 119.6
C13 C14 H4 119.4
C15 C14 H4 119.5

loop_
_geom_bond_atom_site_label_1
_geom_bond_atom_site_label_2
_geom_bond_distance
Sb1 O1 2.082(8)
Sb1 C1 2.21(1)
Sb1 C10 2.23(1)
S1 O1 1.513(9)
S1 O2 1.40(1)
S1 O3 1.41(1)
S1 C19 1.66(2)
F1 C7 1.29(2)
F2 C7 1.34(2)
F3 C7 1.36(2)
F4 C8 1.30(2)
F5 C8 1.33(2)
F6 C8 1.30(2)
F7 C9 1.29(2)
F8 C9 1.33(2)
F9 C9 1.33(2)
F10 C16 1.31(2)
F11 C16 1.33(2)
F12 C16 1.31(2)
F13 C17 1.25(2)
F14 C17 1.30(2)
F15 C17 1.29(2)
F16 C18 1.29(1)
F17 C18 1.29(1)
F18 C18 1.30(2)
F19 C19 1.21(3)
F20 C19 1.47(3)
F21 C19 1.36(2)
F22 C8 1.31(2)
F23 C8 1.19(2)
F24 C8 1.24(2)
F25 C17 1.24(2)
F26 C17 1.33(2)
F27 C17 1.19(2)
C1 C2 1.41(1)
C1 C6 1.39(2)
C2 C3 1.40(2)
C2 C7 1.52(2)
C3 C4 1.35(2)
C4 C5 1.36(2)
C4 C8 1.51(2)
C5 C6 1.39(2)
C6 C9 1.54(2)
C10 C11 1.38(2)
C10 C15 1.42(2)
C11 C12 1.39(2)
C11 C16 1.55(2)
C12 C13 1.35(2)
C13 C14 1.38(2)
C13 C17 1.52(2)
C14 C15 1.37(2)
C15 C18 1.50(2)
C3 H1 0.98
C5 H2 0.96
C12 H3 0.98
C14 H4 0.97
